data_4111750
loop_
_publ_author_name
'Jianfang Chai'
'Hongping Zhu'
'A. Claudia St\"uckl'
'Herbert W. Roesky'
'J\"org Magull'
'Alessandro Bencini'
'Andrea Caneschi'
'Dante Gatteschi'

_publ_section_title
;
 Synthesis and Reaction of [{HC(CMeNAr)2}Mn]2 (Ar = 2,6-iPr2C6H3): The
 Complex Containing Three-Coordinate Manganese(I) with a Mn-Mn Bond
 Exhibiting Unusual Magnetic Properties and Electronic Structure
;
_journal_name_full 'Journal of the American Chemical Society'
_journal_page_first 9201
_journal_page_last 9206
_journal_paper_doi 10.1021/ja042269e
_journal_volume 127
_journal_year 2005
_chemical_formula_sum 'C58 H82 Mn2 N4'
_chemical_formula_weight 945.16
_chemical_name_systematic
;
?
;
_space_group_IT_number 14
_symmetry_cell_setting monoclinic
_symmetry_space_group_name_Hall '-P 2ybc'
_symmetry_space_group_name_H-M 'P 1 21/c 1'
_atom_sites_solution_hydrogens geom
_atom_sites_solution_primary direct
_atom_sites_solution_secondary difmap
_audit_creation_method SHELXL-97
_cell_angle_alpha 90.00
_cell_angle_beta 94.999(6)
_cell_angle_gamma 90.00
_cell_formula_units_Z 4
_cell_length_a 14.4602(9)
_cell_length_b 14.2263(6)
_cell_length_c 26.795(2)
_cell_measurement_temperature 133(2)
_cell_volume 5491.2(6)
_computing_structure_refinement 'SHELXL-97 (Sheldrick, 1997)'
_computing_structure_solution 'SHELXS-97 (Sheldrick, 1990)'
_diffrn_ambient_temperature 133(2)
_diffrn_measured_fraction_theta_full 0.994
_diffrn_measured_fraction_theta_max 0.994
_diffrn_radiation_monochromator graphite
_diffrn_radiation_source 'fine-focus sealed tube'
_diffrn_radiation_type MoK\a
_diffrn_radiation_wavelength 0.71073
_diffrn_reflns_av_R_equivalents 0.1276
_diffrn_reflns_av_sigmaI/netI 0.0939
_diffrn_reflns_limit_h_max 16
_diffrn_reflns_limit_h_min -17
_diffrn_reflns_limit_k_max 16
_diffrn_reflns_limit_k_min -16
_diffrn_reflns_limit_l_max 31
_diffrn_reflns_limit_l_min -30
_diffrn_reflns_number 38085
_diffrn_reflns_theta_full 24.81
_diffrn_reflns_theta_max 24.81
_diffrn_reflns_theta_min 1.62
_exptl_absorpt_coefficient_mu 0.498
_exptl_absorpt_correction_type none
_exptl_crystal_density_diffrn 1.143
_exptl_crystal_density_method none
_exptl_crystal_F_000 2032
_refine_diff_density_max 0.496
_refine_diff_density_min -0.567
_refine_diff_density_rms 0.057
_refine_ls_extinction_coef none
_refine_ls_extinction_method none
_refine_ls_goodness_of_fit_ref 0.953
_refine_ls_hydrogen_treatment constr
_refine_ls_matrix_type full
_refine_ls_number_parameters 597
_refine_ls_number_reflns 9401
_refine_ls_number_restraints 0
_refine_ls_restrained_S_all 0.953
_refine_ls_R_factor_all 0.0716
_refine_ls_R_factor_gt 0.0414
_refine_ls_shift/su_max 0.000
_refine_ls_shift/su_mean 0.000
_refine_ls_structure_factor_coef Fsqd
_refine_ls_weighting_details 'calc w=1/[\s^2^(Fo^2^)+(0.0071P)^2^+0.0000P] where P=(Fo^2^+2Fc^2^)/3'
_refine_ls_weighting_scheme calc
_refine_ls_wR_factor_gt 0.0781
_refine_ls_wR_factor_ref 0.0825
_reflns_number_gt 6242
_reflns_number_total 9401
_reflns_threshold_expression >2sigma(I)
_cod_data_source_file ja042269esi20050426_115027.cif
_cod_data_source_block compound2
_cod_original_cell_volume 5491.1(6)
_cod_database_code 4111750

loop_
_symmetry_equiv_pos_as_xyz
'x, y, z'
'-x, y+1/2, -z+1/2'
'-x, -y, -z'
'x, -y-1/2, z-1/2'

loop_
_atom_site_label
_atom_site_type_symbol
_atom_site_fract_x
_atom_site_fract_y
_atom_site_fract_z
_atom_site_U_iso_or_equiv
_atom_site_adp_type
_atom_site_occupancy
_atom_site_symmetry_multiplicity
_atom_site_calc_flag
_atom_site_refinement_flags
Mn1 Mn 0.19646(3) 0.23602(3) 0.087439(15) 0.02337(10) Uani 1 1 d .
Mn2 Mn 0.31177(3) 0.09465(3) 0.121705(16) 0.02295(10) Uani 1 1 d .
N1 N 0.17529(15) 0.32726(14) 0.02603(8) 0.0239(5) Uani 1 1 d .
N2 N 0.07000(15) 0.28031(15) 0.11265(8) 0.0237(5) Uani 1 1 d .
N3 N 0.32458(16) -0.05346(14) 0.11973(8) 0.0245(5) Uani 1 1 d .
N4 N 0.44802(15) 0.10486(14) 0.15479(8) 0.0218(5) Uani 1 1 d .
C1 C 0.0781(2) 0.4078(2) -0.04138(10) 0.0330(7) Uani 1 1 d .
H1A H 0.1088 0.3731 -0.0668 0.050 Uiso 1 1 calc R
H1B H 0.1058 0.4705 -0.0372 0.050 Uiso 1 1 calc R
H1C H 0.0118 0.4139 -0.0520 0.050 Uiso 1 1 calc R
C2 C 0.09017(19) 0.35532(17) 0.00802(10) 0.0247(6) Uani 1 1 d .
C3 C 0.01045(19) 0.34284(18) 0.03296(10) 0.0263(6) Uani 1 1 d .
H3A H -0.0464 0.3537 0.0133 0.032 Uiso 1 1 calc R
C4 C 0.00161(19) 0.31668(18) 0.08278(10) 0.0250(6) Uani 1 1 d .
C5 C -0.0925(2) 0.3332(2) 0.10192(12) 0.0356(7) Uani 1 1 d .
H5A H -0.0844 0.3526 0.1371 0.053 Uiso 1 1 calc R
H5B H -0.1288 0.2749 0.0990 0.053 Uiso 1 1 calc R
H5C H -0.1254 0.3826 0.0820 0.053 Uiso 1 1 calc R
C6 C 0.4102(2) -0.20047(18) 0.10913(12) 0.0332(7) Uani 1 1 d .
H6A H 0.3585 -0.2170 0.0846 0.050 Uiso 1 1 calc R
H6B H 0.4058 -0.2371 0.1398 0.050 Uiso 1 1 calc R
H6C H 0.4691 -0.2144 0.0952 0.050 Uiso 1 1 calc R
C7 C 0.40572(19) -0.09607(17) 0.12124(10) 0.0239(6) Uani 1 1 d .
C8 C 0.49126(19) -0.05354(17) 0.13494(10) 0.0239(6) Uani 1 1 d .
H8A H 0.5440 -0.0910 0.1299 0.029 Uiso 1 1 calc R
C9 C 0.51124(18) 0.03676(17) 0.15514(10) 0.0218(6) Uani 1 1 d .
C10 C 0.60868(19) 0.05331(19) 0.17873(11) 0.0301(7) Uani 1 1 d .
H10A H 0.6363 0.1066 0.1622 0.045 Uiso 1 1 calc R
H10B H 0.6463 -0.0031 0.1748 0.045 Uiso 1 1 calc R
H10C H 0.6066 0.0672 0.2144 0.045 Uiso 1 1 calc R
C11 C 0.25192(18) 0.36018(18) -0.00043(10) 0.0230(6) Uani 1 1 d .
C12 C 0.2873(2) 0.30619(19) -0.03857(10) 0.0287(6) Uani 1 1 d .
C13 C 0.3593(2) 0.3416(2) -0.06376(11) 0.0353(7) Uani 1 1 d .
H13A H 0.3823 0.3056 -0.0899 0.042 Uiso 1 1 calc R
C14 C 0.3988(2) 0.4291(2) -0.05155(12) 0.0396(8) Uani 1 1 d .
H14A H 0.4478 0.4527 -0.0694 0.048 Uiso 1 1 calc R
C15 C 0.3656(2) 0.4809(2) -0.01324(11) 0.0362(7) Uani 1 1 d .
H15A H 0.3932 0.5399 -0.0046 0.043 Uiso 1 1 calc R
C16 C 0.2931(2) 0.44881(18) 0.01299(11) 0.0288(6) Uani 1 1 d .
C21 C 0.05863(19) 0.2644(2) 0.16500(10) 0.0305(6) Uani 1 1 d .
C22 C 0.0997(2) 0.3293(2) 0.19997(11) 0.0391(8) Uani 1 1 d .
C23 C 0.0922(2) 0.3109(3) 0.25066(12) 0.0565(11) Uani 1 1 d .
H23A H 0.1194 0.3534 0.2750 0.068 Uiso 1 1 calc R
C24 C 0.0466(2) 0.2332(4) 0.26640(13) 0.0679(13) Uani 1 1 d .
H24A H 0.0418 0.2228 0.3011 0.081 Uiso 1 1 calc R
C25 C 0.0079(2) 0.1704(3) 0.23138(13) 0.0555(10) Uani 1 1 d .
H25A H -0.0225 0.1160 0.2425 0.067 Uiso 1 1 calc R
C26 C 0.0120(2) 0.1840(2) 0.18073(11) 0.0355(7) Uani 1 1 d .
C31 C 0.24117(18) -0.11046(17) 0.11510(10) 0.0254(6) Uani 1 1 d .
C32 C 0.1850(2) -0.11279(17) 0.06952(11) 0.0280(6) Uani 1 1 d .
C33 C 0.1048(2) -0.1685(2) 0.06653(12) 0.0353(7) Uani 1 1 d .
H33A H 0.0667 -0.1719 0.0358 0.042 Uiso 1 1 calc R
C34 C 0.0803(2) -0.2186(2) 0.10744(12) 0.0406(8) Uani 1 1 d .
H34A H 0.0256 -0.2559 0.1049 0.049 Uiso 1 1 calc R
C35 C 0.1354(2) -0.2145(2) 0.15211(12) 0.0362(7) Uani 1 1 d .
H35A H 0.1178 -0.2491 0.1801 0.043 Uiso 1 1 calc R
C36 C 0.2167(2) -0.16044(18) 0.15718(11) 0.0291(6) Uani 1 1 d .
C41 C 0.46944(18) 0.19326(17) 0.17929(10) 0.0222(6) Uani 1 1 d .
C42 C 0.43865(19) 0.21015(18) 0.22607(10) 0.0260(6) Uani 1 1 d .
C43 C 0.4516(2) 0.29963(19) 0.24762(11) 0.0303(7) Uani 1 1 d .
H43A H 0.4316 0.3115 0.2799 0.036 Uiso 1 1 calc R
C44 C 0.4929(2) 0.37011(19) 0.22258(11) 0.0317(7) Uani 1 1 d .
H44A H 0.5000 0.4309 0.2371 0.038 Uiso 1 1 calc R
C45 C 0.5240(2) 0.35262(19) 0.17642(11) 0.0298(7) Uani 1 1 d .
H45A H 0.5530 0.4019 0.1597 0.036 Uiso 1 1 calc R
C46 C 0.51424(18) 0.26465(18) 0.15336(10) 0.0249(6) Uani 1 1 d .
C121 C 0.2504(2) 0.2086(2) -0.05252(11) 0.0340(7) Uani 1 1 d .
H12A H 0.1971 0.1952 -0.0322 0.041 Uiso 1 1 calc R
C122 C 0.2152(3) 0.2011(2) -0.10809(12) 0.0539(10) Uani 1 1 d .
H12B H 0.1680 0.2495 -0.1162 0.081 Uiso 1 1 calc R
H12C H 0.1879 0.1388 -0.1148 0.081 Uiso 1 1 calc R
H12D H 0.2672 0.2103 -0.1288 0.081 Uiso 1 1 calc R
C123 C 0.3259(2) 0.1351(2) -0.03914(12) 0.0453(8) Uani 1 1 d .
H12E H 0.3433 0.1366 -0.0030 0.068 Uiso 1 1 calc R
H12F H 0.3805 0.1492 -0.0571 0.068 Uiso 1 1 calc R
H12G H 0.3023 0.0725 -0.0488 0.068 Uiso 1 1 calc R
C161 C 0.2604(2) 0.50768(19) 0.05538(11) 0.0345(7) Uani 1 1 d .
H16A H 0.1997 0.4818 0.0644 0.041 Uiso 1 1 calc R
C162 C 0.3299(3) 0.5013(3) 0.10131(12) 0.0548(10) Uani 1 1 d .
H16B H 0.3385 0.4353 0.1112 0.082 Uiso 1 1 calc R
H16C H 0.3066 0.5368 0.1290 0.082 Uiso 1 1 calc R
H16D H 0.3895 0.5278 0.0934 0.082 Uiso 1 1 calc R
C163 C 0.2459(3) 0.6113(2) 0.04042(15) 0.0535(10) Uani 1 1 d .
H16E H 0.2055 0.6150 0.0091 0.080 Uiso 1 1 calc R
H16F H 0.3060 0.6401 0.0356 0.080 Uiso 1 1 calc R
H16G H 0.2169 0.6447 0.0670 0.080 Uiso 1 1 calc R
C221 C 0.1516(2) 0.4144(2) 0.18319(13) 0.0477(9) Uani 1 1 d .
H22A H 0.1845 0.3944 0.1536 0.057 Uiso 1 1 calc R
C222 C 0.0844(3) 0.4943(3) 0.16510(17) 0.0773(15) Uani 1 1 d .
H22B H 0.0457 0.4735 0.1353 0.116 Uiso 1 1 calc R
H22C H 0.1202 0.5497 0.1568 0.116 Uiso 1 1 calc R
H22D H 0.0448 0.5102 0.1917 0.116 Uiso 1 1 calc R
C223 C 0.2253(3) 0.4517(3) 0.22221(13) 0.0612(11) Uani 1 1 d .
H22E H 0.2663 0.4002 0.2343 0.092 Uiso 1 1 calc R
H22F H 0.1952 0.4785 0.2504 0.092 Uiso 1 1 calc R
H22G H 0.2618 0.5005 0.2071 0.092 Uiso 1 1 calc R
C261 C -0.0303(2) 0.1115(2) 0.14373(12) 0.0383(8) Uani 1 1 d .
H26A H -0.0271 0.1370 0.1092 0.046 Uiso 1 1 calc R
C262 C -0.1325(2) 0.0926(3) 0.15124(13) 0.0473(8) Uani 1 1 d .
H26B H -0.1664 0.1522 0.1509 0.071 Uiso 1 1 calc R
H26C H -0.1369 0.0611 0.1835 0.071 Uiso 1 1 calc R
H26D H -0.1595 0.0522 0.1242 0.071 Uiso 1 1 calc R
C263 C 0.0240(3) 0.0186(3) 0.14755(16) 0.0617(11) Uani 1 1 d .
H26E H 0.0897 0.0309 0.1436 0.093 Uiso 1 1 calc R
H26F H -0.0010 -0.0243 0.1211 0.093 Uiso 1 1 calc R
H26G H 0.0180 -0.0101 0.1804 0.093 Uiso 1 1 calc R
C321 C 0.2107(2) -0.0611(2) 0.02319(10) 0.0313(7) Uani 1 1 d .
H32A H 0.2597 -0.0140 0.0340 0.038 Uiso 1 1 calc R
C322 C 0.1281(2) -0.0078(2) -0.00313(12) 0.0433(8) Uani 1 1 d .
H32B H 0.1007 0.0331 0.0210 0.065 Uiso 1 1 calc R
H32C H 0.0814 -0.0529 -0.0169 0.065 Uiso 1 1 calc R
H32D H 0.1494 0.0304 -0.0303 0.065 Uiso 1 1 calc R
C323 C 0.2516(3) -0.1292(2) -0.01313(12) 0.0477(9) Uani 1 1 d .
H32E H 0.3069 -0.1593 0.0035 0.072 Uiso 1 1 calc R
H32F H 0.2687 -0.0945 -0.0426 0.072 Uiso 1 1 calc R
H32G H 0.2054 -0.1773 -0.0236 0.072 Uiso 1 1 calc R
C361 C 0.2717(2) -0.1568(2) 0.20780(11) 0.0341(7) Uani 1 1 d .
H36A H 0.3334 -0.1278 0.2031 0.041 Uiso 1 1 calc R
C362 C 0.2230(3) -0.0946(3) 0.24379(12) 0.0543(10) Uani 1 1 d .
H36B H 0.2109 -0.0327 0.2286 0.081 Uiso 1 1 calc R
H36C H 0.2627 -0.0875 0.2751 0.081 Uiso 1 1 calc R
H36D H 0.1641 -0.1238 0.2508 0.081 Uiso 1 1 calc R
C363 C 0.2892(3) -0.2536(2) 0.23139(13) 0.0506(9) Uani 1 1 d .
H36E H 0.3162 -0.2951 0.2074 0.076 Uiso 1 1 calc R
H36F H 0.2303 -0.2801 0.2404 0.076 Uiso 1 1 calc R
H36G H 0.3322 -0.2476 0.2616 0.076 Uiso 1 1 calc R
C421 C 0.3902(2) 0.1353(2) 0.25551(10) 0.0318(7) Uani 1 1 d .
H42A H 0.3881 0.0758 0.2355 0.038 Uiso 1 1 calc R
C422 C 0.2904(2) 0.1636(2) 0.26284(13) 0.0455(8) Uani 1 1 d .
H42B H 0.2606 0.1137 0.2809 0.068 Uiso 1 1 calc R
H42C H 0.2560 0.1732 0.2301 0.068 Uiso 1 1 calc R
H42D H 0.2906 0.2220 0.2822 0.068 Uiso 1 1 calc R
C423 C 0.4445(3) 0.1153(2) 0.30589(11) 0.0436(8) Uani 1 1 d .
H42E H 0.4137 0.0650 0.3232 0.065 Uiso 1 1 calc R
H42F H 0.4469 0.1723 0.3265 0.065 Uiso 1 1 calc R
H42G H 0.5078 0.0957 0.3003 0.065 Uiso 1 1 calc R
C461 C 0.55163(19) 0.24908(18) 0.10299(9) 0.0266(6) Uani 1 1 d .
H46A H 0.5536 0.1797 0.0971 0.032 Uiso 1 1 calc R
C462 C 0.6504(2) 0.2870(2) 0.10119(12) 0.0377(7) Uani 1 1 d .
H46B H 0.6910 0.2592 0.1285 0.057 Uiso 1 1 calc R
H46C H 0.6500 0.3556 0.1049 0.057 Uiso 1 1 calc R
H46D H 0.6735 0.2706 0.0690 0.057 Uiso 1 1 calc R
C463 C 0.4885(2) 0.2924(2) 0.06059(11) 0.0414(8) Uani 1 1 d .
H46E H 0.4257 0.2667 0.0612 0.062 Uiso 1 1 calc R
H46F H 0.5125 0.2775 0.0284 0.062 Uiso 1 1 calc R
H46G H 0.4867 0.3607 0.0649 0.062 Uiso 1 1 calc R

loop_
_atom_site_aniso_label
_atom_site_aniso_U_11
_atom_site_aniso_U_22
_atom_site_aniso_U_33
_atom_site_aniso_U_23
_atom_site_aniso_U_13
_atom_site_aniso_U_12
Mn1 0.0236(2) 0.01988(19) 0.0268(2) 0.00198(18) 0.00370(17) 0.00492(17)
Mn2 0.0221(2) 0.01543(18) 0.0310(2) -0.00018(17) 0.00040(17) 0.00139(17)
N1 0.0244(13) 0.0184(10) 0.0288(13) 0.0011(9) 0.0026(10) 0.0012(9)
N2 0.0251(12) 0.0228(11) 0.0233(11) -0.0041(9) 0.0021(9) 0.0031(9)
N3 0.0267(13) 0.0160(10) 0.0304(12) -0.0002(10) -0.0002(10) -0.0018(10)
N4 0.0219(12) 0.0165(10) 0.0266(12) -0.0037(9) 0.0003(9) 0.0008(9)
C1 0.0360(17) 0.0269(14) 0.0351(16) 0.0057(13) -0.0022(13) 0.0021(13)
C2 0.0294(16) 0.0157(12) 0.0281(15) -0.0026(11) -0.0039(12) -0.0006(11)
C3 0.0221(15) 0.0231(13) 0.0324(16) -0.0013(11) -0.0049(12) 0.0030(11)
C4 0.0226(15) 0.0194(13) 0.0325(16) -0.0038(12) 0.0004(12) 0.0007(11)
C5 0.0281(17) 0.0349(16) 0.0441(19) -0.0005(14) 0.0041(14) 0.0078(13)
C6 0.0323(17) 0.0179(13) 0.0488(19) -0.0070(13) 0.0005(14) 0.0002(12)
C7 0.0287(15) 0.0163(12) 0.0271(14) -0.0017(11) 0.0044(11) 0.0006(12)
C8 0.0244(15) 0.0176(12) 0.0299(15) -0.0020(11) 0.0034(12) 0.0035(11)
C9 0.0231(14) 0.0197(13) 0.0229(14) 0.0008(11) 0.0029(11) 0.0011(11)
C10 0.0252(16) 0.0241(13) 0.0401(17) -0.0015(13) -0.0021(13) 0.0019(12)
C11 0.0225(14) 0.0214(13) 0.0250(14) 0.0047(11) 0.0021(11) 0.0006(11)
C12 0.0309(16) 0.0242(13) 0.0308(16) 0.0040(12) 0.0022(12) 0.0000(12)
C13 0.0387(18) 0.0334(16) 0.0345(17) 0.0024(13) 0.0077(14) 0.0001(14)
C14 0.0344(18) 0.0408(17) 0.0447(19) 0.0115(15) 0.0099(14) -0.0055(14)
C15 0.0364(18) 0.0237(14) 0.0482(19) 0.0056(14) 0.0020(15) -0.0075(13)
C16 0.0288(16) 0.0213(13) 0.0357(16) 0.0018(12) 0.0003(13) 0.0012(12)
C21 0.0235(15) 0.0416(16) 0.0269(15) -0.0028(13) 0.0053(12) 0.0100(13)
C22 0.0247(16) 0.061(2) 0.0319(18) -0.0114(15) 0.0024(13) 0.0137(15)
C23 0.034(2) 0.106(3) 0.030(2) -0.020(2) 0.0066(15) 0.011(2)
C24 0.035(2) 0.143(4) 0.0270(18) 0.009(2) 0.0083(15) 0.009(3)
C25 0.0305(19) 0.098(3) 0.039(2) 0.020(2) 0.0068(15) 0.000(2)
C26 0.0239(16) 0.0566(19) 0.0267(16) 0.0077(15) 0.0069(12) 0.0079(14)
C31 0.0213(14) 0.0152(12) 0.0397(16) -0.0044(11) 0.0035(12) 0.0002(10)
C32 0.0286(16) 0.0185(13) 0.0363(16) -0.0064(12) -0.0003(13) 0.0028(11)
C33 0.0316(17) 0.0282(14) 0.0449(19) -0.0071(14) -0.0039(14) -0.0041(13)
C34 0.0324(18) 0.0291(15) 0.060(2) -0.0004(15) 0.0022(15) -0.0120(13)
C35 0.0337(17) 0.0284(15) 0.0469(18) 0.0053(14) 0.0051(14) -0.0081(13)
C36 0.0287(16) 0.0202(13) 0.0384(17) 0.0015(12) 0.0032(13) 0.0000(11)
C41 0.0190(14) 0.0179(12) 0.0284(15) -0.0052(11) -0.0050(11) 0.0028(10)
C42 0.0306(16) 0.0206(13) 0.0268(15) -0.0022(11) 0.0017(12) 0.0005(11)
C43 0.0381(17) 0.0266(14) 0.0269(16) -0.0105(12) 0.0061(13) 0.0022(13)
C44 0.0370(17) 0.0186(13) 0.0396(17) -0.0070(13) 0.0040(13) -0.0036(12)
C45 0.0329(17) 0.0204(13) 0.0360(17) -0.0015(12) 0.0025(13) -0.0029(12)
C46 0.0230(14) 0.0200(12) 0.0310(15) -0.0020(12) -0.0008(11) 0.0012(11)
C121 0.0376(18) 0.0293(15) 0.0369(17) -0.0063(13) 0.0129(14) -0.0053(13)
C122 0.073(3) 0.0428(19) 0.046(2) -0.0097(16) 0.0023(18) -0.0080(18)
C123 0.060(2) 0.0272(15) 0.051(2) -0.0018(15) 0.0215(17) 0.0048(15)
C161 0.0317(17) 0.0232(14) 0.0481(19) -0.0071(13) 0.0013(14) -0.0027(12)
C162 0.058(2) 0.058(2) 0.047(2) -0.0095(18) 0.0040(18) 0.0180(19)
C163 0.047(2) 0.0288(17) 0.082(3) -0.0055(17) -0.0054(19) 0.0069(15)
C221 0.049(2) 0.0460(19) 0.047(2) -0.0234(17) -0.0019(16) 0.0073(17)
C222 0.079(3) 0.045(2) 0.101(3) -0.032(2) -0.030(3) 0.015(2)
C223 0.062(3) 0.070(3) 0.050(2) -0.028(2) -0.0020(19) -0.003(2)
C261 0.0366(18) 0.0382(17) 0.0411(18) 0.0114(14) 0.0088(14) 0.0029(14)
C262 0.0410(19) 0.0474(19) 0.054(2) 0.0126(18) 0.0084(16) -0.0022(17)
C263 0.051(2) 0.050(2) 0.086(3) 0.017(2) 0.018(2) 0.0110(19)
C321 0.0336(17) 0.0259(14) 0.0335(16) -0.0041(12) -0.0023(13) -0.0018(12)
C322 0.0405(19) 0.0391(17) 0.049(2) 0.0068(16) -0.0036(15) 0.0015(15)
C323 0.063(2) 0.0357(17) 0.046(2) -0.0045(16) 0.0083(17) 0.0090(17)
C361 0.0339(17) 0.0287(15) 0.0389(18) 0.0078(13) -0.0009(14) -0.0076(13)
C362 0.064(3) 0.051(2) 0.045(2) -0.0067(18) -0.0076(18) 0.0025(19)
C363 0.057(2) 0.0368(18) 0.055(2) 0.0178(17) -0.0108(17) -0.0073(16)
C421 0.0428(18) 0.0243(13) 0.0299(16) -0.0059(13) 0.0118(13) -0.0041(13)
C422 0.049(2) 0.0376(17) 0.053(2) -0.0015(16) 0.0229(17) -0.0068(15)
C423 0.066(2) 0.0295(16) 0.0360(18) 0.0012(14) 0.0098(16) -0.0005(15)
C461 0.0314(15) 0.0173(13) 0.0314(15) -0.0013(11) 0.0053(12) -0.0013(11)
C462 0.0342(17) 0.0323(16) 0.0480(19) -0.0051(14) 0.0115(14) -0.0001(13)
C463 0.0390(19) 0.0451(18) 0.0400(18) 0.0042(15) 0.0040(15) 0.0004(15)

loop_
_atom_type_symbol
_atom_type_description
_atom_type_scat_dispersion_real
_atom_type_scat_dispersion_imag
_atom_type_scat_source
C C 0.0033 0.0016 'International Tables Vol C Tables 4.2.6.8 and 6.1.1.4'
H H 0.0000 0.0000 'International Tables Vol C Tables 4.2.6.8 and 6.1.1.4'
N N 0.0061 0.0033 'International Tables Vol C Tables 4.2.6.8 and 6.1.1.4'
Mn Mn 0.3368 0.7283 'International Tables Vol C Tables 4.2.6.8 and 6.1.1.4'

loop_
_geom_angle_atom_site_label_1
_geom_angle_atom_site_label_2
_geom_angle_atom_site_label_3
_geom_angle
N1 Mn1 N2 89.72(9)
N1 Mn1 Mn2 139.96(6)
N2 Mn1 Mn2 129.67(6)
N4 Mn2 N3 89.92(8)
N4 Mn2 Mn1 128.17(6)
N3 Mn2 Mn1 141.26(6)
C2 N1 C11 116.5(2)
C2 N1 Mn1 122.16(19)
C11 N1 Mn1 121.33(16)
C4 N2 C21 120.4(2)
C4 N2 Mn1 123.29(19)
C21 N2 Mn1 116.19(16)
C7 N3 C31 118.5(2)
C7 N3 Mn2 122.46(17)
C31 N3 Mn2 119.02(16)
C9 N4 C41 120.8(2)
C9 N4 Mn2 124.93(16)
C41 N4 Mn2 114.25(15)
N1 C2 C3 124.1(2)
N1 C2 C1 119.5(3)
C3 C2 C1 116.3(2)
C2 C3 C4 129.7(2)
N2 C4 C3 123.7(3)
N2 C4 C5 120.2(3)
C3 C4 C5 116.1(2)
N3 C7 C8 125.0(2)
N3 C7 C6 119.7(2)
C8 C7 C6 115.2(2)
C7 C8 C9 129.9(3)
N4 C9 C8 122.8(2)
N4 C9 C10 120.3(2)
C8 C9 C10 117.0(2)
C12 C11 C16 119.7(3)
C12 C11 N1 121.4(2)
C16 C11 N1 118.9(2)
C13 C12 C11 119.4(3)
C13 C12 C121 118.3(3)
C11 C12 C121 122.2(3)
C12 C13 C14 121.3(3)
C15 C14 C13 119.2(3)
C14 C15 C16 121.8(3)
C15 C16 C11 118.6(3)
C15 C16 C161 119.7(2)
C11 C16 C161 121.7(3)
C22 C21 C26 121.2(3)
C22 C21 N2 117.8(3)
C26 C21 N2 121.0(2)
C23 C22 C21 117.3(3)
C23 C22 C221 121.5(3)
C21 C22 C221 121.2(3)
C24 C23 C22 122.1(4)
C23 C24 C25 119.4(3)
C26 C25 C24 122.0(4)
C25 C26 C21 118.1(3)
C25 C26 C261 119.8(3)
C21 C26 C261 122.1(2)
C36 C31 C32 121.2(3)
C36 C31 N3 118.7(2)
C32 C31 N3 120.0(2)
C33 C32 C31 118.4(3)
C33 C32 C321 119.2(2)
C31 C32 C321 122.3(2)
C34 C33 C32 121.0(3)
C33 C34 C35 119.9(3)
C34 C35 C36 121.6(3)
C35 C36 C31 117.9(3)
C35 C36 C361 118.5(3)
C31 C36 C361 123.5(3)
C42 C41 C46 121.0(2)
C42 C41 N4 119.3(2)
C46 C41 N4 119.4(2)
C41 C42 C43 119.1(3)
C41 C42 C421 122.8(2)
C43 C42 C421 118.0(2)
C44 C43 C42 120.7(3)
C43 C44 C45 119.9(3)
C44 C45 C46 122.1(3)
C45 C46 C41 117.2(2)
C45 C46 C461 119.7(2)
C41 C46 C461 123.1(2)
C12 C121 C123 109.7(2)
C12 C121 C122 112.4(3)
C123 C121 C122 110.5(3)
C16 C161 C162 110.2(3)
C16 C161 C163 112.2(3)
C162 C161 C163 109.5(3)
C22 C221 C223 114.2(3)
C22 C221 C222 111.5(3)
C223 C221 C222 110.0(3)
C26 C261 C262 111.8(3)
C26 C261 C263 111.4(3)
C262 C261 C263 109.5(3)
C32 C321 C323 110.5(2)
C32 C321 C322 112.3(3)
C323 C321 C322 110.5(2)
C36 C361 C362 110.6(3)
C36 C361 C363 113.3(2)
C362 C361 C363 109.2(3)
C422 C421 C423 110.7(3)
C422 C421 C42 111.2(2)
C423 C421 C42 111.2(2)
C46 C461 C463 111.6(2)
C46 C461 C462 112.5(2)
C463 C461 C462 109.5(2)

loop_
_geom_bond_atom_site_label_1
_geom_bond_atom_site_label_2
_geom_bond_distance
Mn1 N1 2.097(2)
Mn1 N2 2.101(2)
Mn1 Mn2 2.7206(5)
Mn2 N4 2.094(2)
Mn2 N3 2.116(2)
N1 C2 1.343(3)
N1 C11 1.445(3)
N2 C4 1.322(3)
N2 C21 1.444(3)
N3 C7 1.318(3)
N3 C31 1.450(3)
N4 C9 1.331(3)
N4 C41 1.440(3)
C1 C2 1.517(4)
C2 C3 1.393(4)
C3 C4 1.402(4)
C4 C5 1.514(4)
C6 C7 1.523(3)
C7 C8 1.397(4)
C8 C9 1.414(3)
C9 C10 1.512(4)
C11 C12 1.410(4)
C11 C16 1.427(4)
C12 C13 1.384(4)
C12 C121 1.523(4)
C13 C14 1.397(4)
C14 C15 1.383(4)
C15 C16 1.390(4)
C16 C161 1.520(4)
C21 C22 1.409(4)
C21 C26 1.411(4)
C22 C23 1.397(5)
C22 C221 1.513(5)
C23 C24 1.371(6)
C24 C25 1.379(6)
C25 C26 1.377(4)
C26 C261 1.521(4)
C31 C36 1.404(4)
C31 C32 1.407(4)
C32 C33 1.401(4)
C32 C321 1.516(4)
C33 C34 1.379(4)
C34 C35 1.380(4)
C35 C36 1.401(4)
C36 C361 1.513(4)
C41 C42 1.387(4)
C41 C46 1.418(4)
C42 C43 1.404(4)
C42 C421 1.531(4)
C43 C44 1.372(4)
C44 C45 1.375(4)
C45 C46 1.397(4)
C46 C461 1.513(4)
C121 C123 1.532(4)
C121 C122 1.535(4)
C161 C162 1.523(4)
C161 C163 1.537(4)
C221 C223 1.522(4)
C221 C222 1.545(5)
C261 C262 1.532(4)
C261 C263 1.537(4)
C321 C323 1.528(4)
C321 C322 1.533(4)
C361 C362 1.525(5)
C361 C363 1.527(4)
C421 C422 1.527(4)
C421 C423 1.528(4)
C461 C463 1.524(4)
C461 C462 1.532(4)
